data_2205993
loop_
_publ_author_name
'Ocak \'Iskeleli, Nazan'
'Kazak, Canan'
'K\?ir\?ilm\?i\,s, Cumhur'
'Koca, Murat'

_publ_section_title
;
 2-Acetyl-3-(benzoylamino)-1-benzofuran
;
_journal_issue 6
_journal_name_full 'Acta Crystallographica Section E'
_journal_page_first o1571
_journal_page_last o1573
_journal_paper_doi 10.1107/S1600536805013073
_journal_volume 61
_journal_year 2005
_chemical_formula_iupac 'C17 H13 N O3'
_chemical_formula_moiety 'C17 H13 N O3'
_chemical_formula_sum 'C17 H13 N O3'
_chemical_formula_weight 279.28
_chemical_name_systematic
;
2-Acetyl-3-(benzoylamino)-1-benzofuran
;
_space_group_IT_number 14
_symmetry_cell_setting monoclinic
_symmetry_space_group_name_Hall '-P 2ybc'
_symmetry_space_group_name_H-M 'P 1 21/c 1'
_atom_sites_solution_hydrogens geom
_atom_sites_solution_primary direct
_atom_sites_solution_secondary difmap
_cell_angle_alpha 90.00
_cell_angle_beta 97.032(11)
_cell_angle_gamma 90.00
_cell_formula_units_Z 4
_cell_length_a 8.9283(12)
_cell_length_b 7.4852(12)
_cell_length_c 20.273(3)
_cell_measurement_reflns_used 7057
_cell_measurement_temperature 293(2)
_cell_measurement_theta_max 26.85
_cell_measurement_theta_min 2.02
_cell_volume 1344.7(3)
_computing_cell_refinement X-AREA
_computing_data_collection 'X-AREA (Stoe & Cie, 2002)'
_computing_data_reduction X-RED32
_computing_molecular_graphics 'ORTEPIII (Burnett & Johnson, 1996)'
_computing_publication_material 'WinGX (Farrugia, 1999)'
_computing_structure_refinement 'SHELXL97 (Sheldrick, 1997)'
_computing_structure_solution 'SHELXS97 (Sheldrick, 1997)'
_diffrn_ambient_temperature 293(2)
_diffrn_detector_area_resol_mean 6.67
_diffrn_measured_fraction_theta_full 0.992
_diffrn_measured_fraction_theta_max 0.992
_diffrn_measurement_device_type 'Stoe IPDS-2'
_diffrn_measurement_method \w
_diffrn_radiation_monochromator graphite
_diffrn_radiation_source 'fine-focus sealed tube'
_diffrn_radiation_type MoK\a
_diffrn_radiation_wavelength 0.71073
_diffrn_reflns_av_R_equivalents 0.1411
_diffrn_reflns_av_sigmaI/netI 0.1436
_diffrn_reflns_limit_h_max 10
_diffrn_reflns_limit_h_min -11
_diffrn_reflns_limit_k_max 9
_diffrn_reflns_limit_k_min -9
_diffrn_reflns_limit_l_max 24
_diffrn_reflns_limit_l_min -24
_diffrn_reflns_number 7795
_diffrn_reflns_theta_full 25.99
_diffrn_reflns_theta_max 25.99
_diffrn_reflns_theta_min 2.02
_diffrn_standards_decay_% 'not measured'
_diffrn_standards_interval_time 0
_diffrn_standards_number 0
_exptl_absorpt_coefficient_mu 0.095
_exptl_absorpt_correction_T_max 0.9939
_exptl_absorpt_correction_T_min 0.9532
_exptl_absorpt_correction_type integration
_exptl_absorpt_process_details '(X-RED; Stoe & Cie, 2002)'
_exptl_crystal_colour colourless
_exptl_crystal_density_diffrn 1.380
_exptl_crystal_density_method 'not measured'
_exptl_crystal_description plate
_exptl_crystal_F_000 584
_exptl_crystal_size_max 0.800
_exptl_crystal_size_mid 0.343
_exptl_crystal_size_min 0.080
_refine_diff_density_max 0.205
_refine_diff_density_min -0.293
_refine_ls_extinction_coef 0.015(3)
_refine_ls_extinction_expression Fc^*^=kFc[1+0.001xFc^2^\l^3^/sin(2\q)]^-1/4^
_refine_ls_extinction_method SHELXL97
_refine_ls_goodness_of_fit_ref 0.835
_refine_ls_hydrogen_treatment constr
_refine_ls_matrix_type full
_refine_ls_number_parameters 191
_refine_ls_number_reflns 2615
_refine_ls_number_restraints 0
_refine_ls_restrained_S_all 0.835
_refine_ls_R_factor_all 0.1803
_refine_ls_R_factor_gt 0.0728
_refine_ls_shift/su_max 0.000
_refine_ls_shift/su_mean 0.000
_refine_ls_structure_factor_coef Fsqd
_refine_ls_weighting_details 'calc w = 1/[\s^2^(Fo^2^)+(0.0791P)^2^] where P = (Fo^2^+2Fc^2^)/3'
_refine_ls_weighting_scheme calc
_refine_ls_wR_factor_gt 0.1572
_refine_ls_wR_factor_ref 0.1954
_reflns_number_gt 964
_reflns_number_total 2615
_reflns_threshold_expression I>2\s(I)
_cod_data_source_file jh6004.cif
_cod_data_source_block I
_cod_depositor_comments
;
The following automatic conversions were performed:
'_geom_bond_publ_flag' value 'Y' changed to 'y' according to
'/home/saulius/struct/CIF-dictionaries/cif_core.dic' dictionary named
'cif_core.dic' version 2.4.1 from 2010-06-29 (13 times).

Automatic conversion script
Id: cif_fix_enum 1527 2010-12-29 10:47:43Z saulius 

The following automatic conversions were performed:

'_geom_bond_publ_flag' value 'Y' changed to 'y' according to
/home/saulius/struct/CIF-dictionaries/cif_core.dic dictionary named
'cif_core.dic' version 2.4.1 from 2010-06-29 (13 times).

Automatic conversion script
Id: cif_fix_values 1715 2011-07-08 13:25:40Z adriana 
;
_cod_original_sg_symbol_H-M 'P 21/c'
_cod_database_code 2205993
_cod_database_fobs_code 2205993

loop_
_symmetry_equiv_pos_as_xyz
'x, y, z'
'-x, y+1/2, -z+1/2'
'-x, -y, -z'
'x, -y-1/2, z-1/2'

loop_
_atom_site_label
_atom_site_fract_x
_atom_site_fract_y
_atom_site_fract_z
_atom_site_U_iso_or_equiv
_atom_site_adp_type
_atom_site_calc_flag
_atom_site_refinement_flags
_atom_site_occupancy
_atom_site_type_symbol
C1 0.3567(6) 0.3758(6) 0.40667(19) 0.0650(12) Uani d . 1 C
C2 0.3090(7) 0.4302(6) 0.3406(2) 0.0827(15) Uani d . 1 C
H2 0.2205 0.4936 0.3282 0.099 Uiso calc R 1 H
C3 0.4075(7) 0.3796(7) 0.2964(2) 0.0898(17) Uani d . 1 C
H3 0.3852 0.4132 0.2521 0.108 Uiso calc R 1 H
C4 0.5338(7) 0.2843(7) 0.3141(2) 0.0860(16) Uani d . 1 C
H4 0.5925 0.2508 0.2813 0.103 Uiso calc R 1 H
C5 0.5805(6) 0.2336(6) 0.38013(19) 0.0714(13) Uani d . 1 C
H5 0.6691 0.1697 0.3920 0.086 Uiso calc R 1 H
C6 0.4861(5) 0.2847(6) 0.42700(17) 0.0620(12) Uani d . 1 C
C7 0.4824(5) 0.2553(5) 0.49818(18) 0.0603(11) Uani d . 1 C
C8 0.3517(5) 0.3264(6) 0.51268(18) 0.0631(11) Uani d . 1 C
C9 0.2817(6) 0.3266(6) 0.5743(2) 0.0694(12) Uani d . 1 C
C10 0.1326(5) 0.4068(7) 0.5752(2) 0.0846(15) Uani d . 1 C
H10A 0.1020 0.3945 0.6187 0.127 Uiso calc R 1 H
H10B 0.0610 0.3474 0.5433 0.127 Uiso calc R 1 H
H10C 0.1368 0.5312 0.5640 0.127 Uiso calc R 1 H
C11 0.7248(6) 0.1290(6) 0.5454(2) 0.0687(12) Uani d . 1 C
C12 0.8068(5) 0.0512(6) 0.60972(19) 0.0632(12) Uani d . 1 C
C13 0.9417(6) -0.0347(6) 0.6083(2) 0.0791(14) Uani d . 1 C
H13 0.9832 -0.0426 0.5684 0.095 Uiso calc R 1 H
C14 1.0165(6) -0.1089(8) 0.6647(3) 0.0934(16) Uani d . 1 C
H14 1.1101 -0.1626 0.6635 0.112 Uiso calc R 1 H
C15 0.9529(6) -0.1039(7) 0.7228(2) 0.0850(15) Uani d . 1 C
H15 1.0012 -0.1601 0.7604 0.102 Uiso calc R 1 H
C16 0.8208(6) -0.0181(7) 0.7259(2) 0.0804(15) Uani d . 1 C
H16 0.7811 -0.0110 0.7662 0.097 Uiso calc R 1 H
C17 0.7441(6) 0.0594(6) 0.6695(2) 0.0716(13) Uani d . 1 C
H17 0.6520 0.1160 0.6714 0.086 Uiso calc R 1 H
N1 0.5810(4) 0.1738(5) 0.54640(14) 0.0627(10) Uani d . 1 N
H1 0.5442 0.1480 0.5825 0.075 Uiso calc R 1 H
O1 0.2679(3) 0.4062(4) 0.45681(12) 0.0698(9) Uani d . 1 O
O2 0.3532(4) 0.2526(4) 0.62297(13) 0.0832(11) Uani d . 1 O
O3 0.7954(4) 0.1508(5) 0.49755(14) 0.0961(12) Uani d . 1 O

loop_
_atom_site_aniso_label
_atom_site_aniso_U_11
_atom_site_aniso_U_22
_atom_site_aniso_U_33
_atom_site_aniso_U_12
_atom_site_aniso_U_13
_atom_site_aniso_U_23
C1 0.078(4) 0.065(3) 0.052(2) -0.009(3) 0.007(2) -0.007(2)
C2 0.109(4) 0.081(3) 0.055(3) -0.005(3) -0.001(3) 0.004(2)
C3 0.121(5) 0.097(4) 0.050(3) -0.010(4) 0.003(3) 0.012(3)
C4 0.111(5) 0.098(4) 0.052(3) -0.017(4) 0.021(3) 0.003(3)
C5 0.083(4) 0.075(3) 0.060(2) -0.009(3) 0.021(2) -0.007(2)
C6 0.071(3) 0.067(3) 0.048(2) -0.011(3) 0.009(2) -0.005(2)
C7 0.070(3) 0.063(3) 0.048(2) 0.000(2) 0.006(2) -0.003(2)
C8 0.069(3) 0.068(3) 0.049(2) 0.005(3) -0.004(2) -0.003(2)
C9 0.071(3) 0.080(3) 0.057(3) 0.004(3) 0.011(2) -0.011(2)
C10 0.073(4) 0.114(4) 0.067(3) 0.001(3) 0.012(2) -0.011(3)
C11 0.070(3) 0.074(3) 0.063(3) -0.004(3) 0.008(2) -0.009(2)
C12 0.065(3) 0.066(3) 0.058(2) -0.006(2) 0.006(2) -0.002(2)
C13 0.069(4) 0.092(3) 0.080(3) 0.006(3) 0.024(3) -0.001(3)
C14 0.070(4) 0.120(4) 0.089(3) 0.016(3) 0.005(3) 0.013(3)
C15 0.076(4) 0.103(4) 0.073(3) 0.008(3) -0.005(3) 0.006(3)
C16 0.081(4) 0.105(4) 0.052(3) 0.009(3) -0.005(2) -0.006(3)
C17 0.072(3) 0.083(3) 0.060(3) 0.010(3) 0.009(2) -0.010(2)
N1 0.058(3) 0.081(3) 0.0488(18) 0.004(2) 0.0073(17) -0.0008(17)
O1 0.076(2) 0.078(2) 0.0534(16) 0.0062(17) 0.0011(15) -0.0047(15)
O2 0.088(3) 0.111(3) 0.0501(15) 0.010(2) 0.0062(16) 0.0000(17)
O3 0.082(3) 0.144(3) 0.0655(19) 0.009(2) 0.0231(18) 0.013(2)

loop_
_atom_type_symbol
_atom_type_description
_atom_type_scat_dispersion_real
_atom_type_scat_dispersion_imag
_atom_type_scat_source
C C 0.0033 0.0016 'International Tables Vol C Tables 4.2.6.8 and 6.1.1.4'
H H 0.0000 0.0000 'International Tables Vol C Tables 4.2.6.8 and 6.1.1.4'
N N 0.0061 0.0033 'International Tables Vol C Tables 4.2.6.8 and 6.1.1.4'
O O 0.0106 0.0060 'International Tables Vol C Tables 4.2.6.8 and 6.1.1.4'

loop_
_geom_angle_atom_site_label_1
_geom_angle_atom_site_label_2
_geom_angle_atom_site_label_3
_geom_angle
C6 C1 O1 113.7(4)
C6 C1 C2 125.2(4)
O1 C1 C2 121.0(5)
C3 C2 C1 113.1(5)
C3 C2 H2 123.4
C1 C2 H2 123.4
C4 C3 C2 123.5(4)
C4 C3 H3 118.3
C2 C3 H3 118.3
C3 C4 C5 122.6(5)
C3 C4 H4 118.7
C5 C4 H4 118.7
C6 C5 C4 116.1(5)
C6 C5 H5 122.0
C4 C5 H5 122.0
C1 C6 C5 119.4(4)
C1 C6 C7 104.7(4)
C5 C6 C7 135.8(5)
C8 C7 N1 121.1(3)
C8 C7 C6 106.3(4)
N1 C7 C6 132.6(4)
C7 C8 O1 112.4(3)
C7 C8 C9 131.2(4)
O1 C8 C9 116.4(4)
O2 C9 C10 123.8(4)
O2 C9 C8 116.5(4)
C10 C9 C8 119.7(4)
C9 C10 H10A 109.5
C9 C10 H10B 109.5
H10A C10 H10B 109.5
C9 C10 H10C 109.5
H10A C10 H10C 109.5
H10B C10 H10C 109.5
O3 C11 N1 124.5(4)
O3 C11 C12 119.0(4)
N1 C11 C12 116.5(4)
C13 C12 C17 119.1(4)
C13 C12 C11 119.4(4)
C17 C12 C11 121.5(4)
C12 C13 C14 120.8(4)
C12 C13 H13 119.6
C14 C13 H13 119.6
C15 C14 C13 119.8(5)
C15 C14 H14 120.1
C13 C14 H14 120.1
C16 C15 C14 120.7(5)
C16 C15 H15 119.7
C14 C15 H15 119.7
C15 C16 C17 120.3(4)
C15 C16 H16 119.8
C17 C16 H16 119.8
C16 C17 C12 119.2(4)
C16 C17 H17 120.4
C12 C17 H17 120.4
C11 N1 C7 129.5(4)
C11 N1 H1 115.2
C7 N1 H1 115.2
C1 O1 C8 103.0(3)

loop_
_geom_bond_atom_site_label_1
_geom_bond_atom_site_label_2
_geom_bond_distance
_geom_bond_publ_flag
C1 C6 1.361(6) y
C1 O1 1.382(5) y
C1 C2 1.415(6) y
C2 C3 1.383(7) y
C2 H2 0.9300 ?
C3 C4 1.346(7) y
C3 H3 0.9300 ?
C4 C5 1.405(6) y
C4 H4 0.9300 ?
C5 C6 1.399(6) y
C5 H5 0.9300 ?
C6 C7 1.464(5) y
C7 C8 1.347(6) y
C7 N1 1.376(5) y
C8 O1 1.412(5) y
C8 C9 1.464(6) ?
C9 O2 1.239(5) y
C9 C10 1.462(6) ?
C10 H10A 0.9600 ?
C10 H10B 0.9600 ?
C10 H10C 0.9600 ?
C11 O3 1.232(5) y
C11 N1 1.330(5) ?
C11 C12 1.530(6) ?
C12 C13 1.369(6) ?
C12 C17 1.397(5) ?
C13 C14 1.370(6) ?
C13 H13 0.9300 ?
C14 C15 1.368(7) ?
C14 H14 0.9300 ?
C15 C16 1.352(6) ?
C15 H15 0.9300 ?
C16 C17 1.387(6) ?
C16 H16 0.9300 ?
C17 H17 0.9300 ?
N1 H1 0.8600 ?

loop_
_geom_hbond_atom_site_label_D
_geom_hbond_atom_site_label_H
_geom_hbond_atom_site_label_A
_geom_hbond_distance_DH
_geom_hbond_distance_HA
_geom_hbond_distance_DA
_geom_hbond_angle_DHA
N1 H1 O2 0.86 2.13 2.768(5) 131

loop_
_geom_torsion_atom_site_label_1
_geom_torsion_atom_site_label_2
_geom_torsion_atom_site_label_3
_geom_torsion_atom_site_label_4
_geom_torsion
C6 C1 C2 C3 0.8(7)
O1 C1 C2 C3 -176.3(4)
C1 C2 C3 C4 1.6(7)
C2 C3 C4 C5 -2.7(8)
C3 C4 C5 C6 1.3(7)
O1 C1 C6 C5 175.3(4)
C2 C1 C6 C5 -2.0(7)
O1 C1 C6 C7 -1.0(5)
C2 C1 C6 C7 -178.3(4)
C4 C5 C6 C1 1.0(6)
C4 C5 C6 C7 175.8(5)
C1 C6 C7 C8 1.5(5)
C5 C6 C7 C8 -173.9(5)
C1 C6 C7 N1 -179.1(4)
C5 C6 C7 N1 5.6(8)
N1 C7 C8 O1 179.0(3)
C6 C7 C8 O1 -1.5(5)
N1 C7 C8 C9 -4.3(8)
C6 C7 C8 C9 175.2(5)
C7 C8 C9 O2 1.6(8)
O1 C8 C9 O2 178.2(4)
C7 C8 C9 C10 -176.6(5)
O1 C8 C9 C10 0.1(6)
O3 C11 C12 C13 -16.9(6)
N1 C11 C12 C13 165.2(4)
O3 C11 C12 C17 165.8(5)
N1 C11 C12 C17 -12.2(6)
C17 C12 C13 C14 -1.3(7)
C11 C12 C13 C14 -178.7(4)
C12 C13 C14 C15 2.7(8)
C13 C14 C15 C16 -3.5(8)
C14 C15 C16 C17 2.9(8)
C15 C16 C17 C12 -1.5(7)
C13 C12 C17 C16 0.7(7)
C11 C12 C17 C16 178.0(4)
O3 C11 N1 C7 -2.1(8)
C12 C11 N1 C7 175.8(4)
C8 C7 N1 C11 -165.0(5)
C6 C7 N1 C11 15.6(8)
C6 C1 O1 C8 0.2(5)
C2 C1 O1 C8 177.6(4)
C7 C8 O1 C1 0.9(5)
C9 C8 O1 C1 -176.4(4)

loop_
_cod_related_entry_id
_cod_related_entry_database
_cod_related_entry_code
1 ChemSpider 21129428
